data_7042247
loop_
_publ_author_name
'Funes, Alejandro V.'
'Carrella, Luca'
'Rechkemmer, Yvonne'
'van Slageren, Joris'
'Rentschler, Eva'
'Albor\'es, Pablo'

_publ_section_title
;
 Synthesis, structural characterization and magnetic behaviour of a family
 of [CoLn] butterfly compounds.
;
_journal_issue 10
_journal_name_full 'Dalton transactions (Cambridge, England : 2003)'
_journal_page_first 3400
_journal_page_last 3409
_journal_paper_doi 10.1039/c6dt04713k
_journal_volume 46
_journal_year 2017
_chemical_formula_sum 'C45 H90 Co2 Gd2 N2 O21'
_chemical_formula_weight 1427.54
_space_group_crystal_system triclinic
_space_group_IT_number 2
_space_group_name_Hall '-P 1'
_space_group_name_H-M_alt 'P -1'
_symmetry_space_group_name_Hall '-P 1'
_symmetry_space_group_name_H-M 'P -1'
_atom_sites_solution_hydrogens mixed
_audit_creation_method SHELXL-2014/7
_audit_update_record
;
2017-02-01 deposited with the CCDC.
2017-02-16 downloaded from the CCDC.
;
_cell_angle_alpha 76.602(7)
_cell_angle_beta 80.498(7)
_cell_angle_gamma 76.496(8)
_cell_formula_units_Z 2
_cell_length_a 10.3082(10)
_cell_length_b 15.7274(13)
_cell_length_c 20.7623(18)
_cell_measurement_reflns_used 9384
_cell_measurement_temperature 298(2)
_cell_measurement_theta_max 28.8555
_cell_measurement_theta_min 3.5713
_cell_volume 3161.9(5)
_computing_cell_refinement
;
CrysAlisPro, Agilent Technologies,
Version 1.171.36.20 (release 27-06-2012 CrysAlis171 .NET)
(compiled Jul 11 2012,15:38:31)
;
_computing_data_collection
;
CrysAlisPro, Agilent Technologies,
Version 1.171.36.20 (release 27-06-2012 CrysAlis171 .NET)
(compiled Jul 11 2012,15:38:31)
;
_computing_data_reduction
;
CrysAlisPro, Agilent Technologies,
Version 1.171.36.20 (release 27-06-2012 CrysAlis171 .NET)
(compiled Jul 11 2012,15:38:31)
;
_computing_molecular_graphics 'ORTEPIII (Burnett & Johnson, 1996)'
_computing_publication_material 'SHELXL-2014 (Sheldrick, 2014)'
_computing_structure_refinement 'SHELXL-2014/7 (Sheldrick, 2014)'
_computing_structure_solution 'SIR97 (Altomare et al.,1999)'
_diffrn_ambient_temperature 298(2)
_diffrn_detector_area_resol_mean 16.1158
_diffrn_measured_fraction_theta_full 0.997
_diffrn_measured_fraction_theta_max 0.989
_diffrn_measurement_device_type 'Xcalibur, Eos, Gemini'
_diffrn_measurement_method '\w scans'
_diffrn_radiation_type MoK\a
_diffrn_radiation_wavelength 0.71073
_diffrn_reflns_av_R_equivalents 0.0561
_diffrn_reflns_av_unetI/netI 0.0660
_diffrn_reflns_Laue_measured_fraction_full 0.997
_diffrn_reflns_Laue_measured_fraction_max 0.989
_diffrn_reflns_limit_h_max 12
_diffrn_reflns_limit_h_min -13
_diffrn_reflns_limit_k_max 19
_diffrn_reflns_limit_k_min -19
_diffrn_reflns_limit_l_max 26
_diffrn_reflns_limit_l_min -26
_diffrn_reflns_number 39632
_diffrn_reflns_point_group_measured_fraction_full 0.997
_diffrn_reflns_point_group_measured_fraction_max 0.989
_diffrn_reflns_theta_full 25.242
_diffrn_reflns_theta_max 26.997
_diffrn_reflns_theta_min 3.579
_diffrn_source 'Enhance (Mo) X-ray Source'
_exptl_absorpt_coefficient_mu 2.651
_exptl_absorpt_correction_T_max 1.00000
_exptl_absorpt_correction_T_min 0.65682
_exptl_absorpt_correction_type multi-scan
_exptl_absorpt_process_details
;
CrysAlisPro, Agilent Technologies,
Version 1.171.34.49 (release 20-01-2011 CrysAlis171 .NET)
(compiled Jan 20 2011,15:58:25)
Empirical absorption correction using spherical harmonics,
 implemented in SCALE3 ABSPACK scaling algorithm.
;
_exptl_crystal_colour blue
_exptl_crystal_density_diffrn 1.499
_exptl_crystal_description block
_exptl_crystal_F_000 1448
_exptl_crystal_size_max 0.33
_exptl_crystal_size_mid 0.16
_exptl_crystal_size_min 0.11
_refine_diff_density_max 1.221
_refine_diff_density_min -0.637
_refine_diff_density_rms 0.115
_refine_ls_extinction_method none
_refine_ls_goodness_of_fit_ref 1.077
_refine_ls_hydrogen_treatment mixed
_refine_ls_matrix_type full
_refine_ls_number_parameters 802
_refine_ls_number_reflns 13655
_refine_ls_number_restraints 905
_refine_ls_restrained_S_all 1.084
_refine_ls_R_factor_all 0.0600
_refine_ls_R_factor_gt 0.0379
_refine_ls_shift/su_max 0.002
_refine_ls_shift/su_mean 0.000
_refine_ls_structure_factor_coef Fsqd
_refine_ls_weighting_details 'w=1/[\s^2^(Fo^2^)+(0.0297P)^2^+0.1144P] where P=(Fo^2^+2Fc^2^)/3'
_refine_ls_weighting_scheme calc
_refine_ls_wR_factor_gt 0.0780
_refine_ls_wR_factor_ref 0.0923
_reflns_Friedel_coverage 0.000
_reflns_number_gt 10291
_reflns_number_total 13655
_reflns_threshold_expression 'I > 2\s(I)'
_cod_data_source_file c6dt04713k2.cif
_cod_data_source_block 6
_cod_depositor_comments 'Adding full bibliography for 7042243--7042247.cif.'
_cod_database_code 7042247
_shelx_shelxl_version_number 2014/7
_shelx_space_group_comment
;
The symmetry employed for this shelxl refinement is uniquely defined
by the following loop, which should always be used as a source of
symmetry information in preference to the above space-group names.
They are only intended as comments.
;

loop_
_space_group_symop_operation_xyz
'x, y, z'
'-x, -y, -z'

loop_
_atom_site_label
_atom_site_type_symbol
_atom_site_fract_x
_atom_site_fract_y
_atom_site_fract_z
_atom_site_U_iso_or_equiv
_atom_site_adp_type
_atom_site_occupancy
_atom_site_site_symmetry_order
_atom_site_calc_flag
_atom_site_refinement_flags_posn
_atom_site_refinement_flags_adp
_atom_site_refinement_flags_occupancy
_atom_site_disorder_assembly
_atom_site_disorder_group
Gd1 Gd 0.56198(2) 0.11564(2) -0.05704(2) 0.02929(7) Uani 1 1 d . U . . .
Gd2 Gd 0.50457(2) 0.37751(2) -0.52535(2) 0.02835(7) Uani 1 1 d . U . . .
Co3 Co 0.41776(6) 0.43730(4) -0.37679(3) 0.02865(14) Uani 1 1 d . U . . .
Co4 Co 0.46232(6) 0.06716(4) 0.10607(3) 0.03065(15) Uani 1 1 d . U . . .
O1 O 0.4133(3) 0.2376(2) -0.01649(15) 0.0447(8) Uani 1 1 d . U . . .
O2 O 0.3838(3) 0.1927(2) 0.09450(14) 0.0414(8) Uani 1 1 d . U . . .
O3 O 0.6166(3) 0.0903(2) 0.04885(13) 0.0352(7) Uani 1 1 d . U . . .
O4 O 0.5412(3) -0.0554(2) 0.12211(13) 0.0331(7) Uani 1 1 d . U . . .
O5 O 0.6242(5) 0.0881(4) 0.3109(2) 0.116(2) Uani 1 1 d . U . . .
H5 H 0.6543 0.1097 0.3362 0.175 Uiso 1 1 calc R U . . .
O6 O 0.3040(3) 0.0504(2) 0.16546(14) 0.0394(8) Uani 1 1 d . U . . .
O7 O 0.3933(3) 0.04941(19) 0.03022(12) 0.0286(7) Uani 1 1 d . U . . .
O8 O 0.7386(3) 0.0694(2) -0.13850(15) 0.0450(8) Uani 1 1 d . U . . .
O9 O 0.7255(3) 0.2033(2) -0.06431(15) 0.0450(8) Uani 1 1 d . U . . .
O10B O 0.737(5) 0.285(3) -0.1680(12) 0.066(6) Uani 0.5 1 d . U P A 1
O10A O 0.721(5) 0.303(3) -0.1572(12) 0.066(6) Uani 0.5 1 d . U P A 2
H10A H 0.6367 0.2918 -0.1539 0.099 Uiso 0.5 1 d R U P A 2
O11 O 0.5169(3) 0.2368(2) -0.15565(14) 0.0404(8) Uani 1 1 d . U . . .
H11 H 0.5774 0.2684 -0.1671 0.061 Uiso 0.5 1 d R U P B 1
O12 O 0.5483(3) 0.35401(19) -0.41653(13) 0.0314(7) Uani 1 1 d D U . . .
O13 O 0.5456(3) 0.50854(19) -0.38474(13) 0.0307(7) Uani 1 1 d . U . . .
O14 O 0.2825(3) 0.5154(2) -0.33110(13) 0.0362(7) Uani 1 1 d . U . . .
O15 O 0.3044(3) 0.6496(2) -0.39391(15) 0.0450(8) Uani 1 1 d . U . . .
O16 O 0.3770(3) 0.50033(19) -0.46529(12) 0.0286(7) Uani 1 1 d . U . . .
O17 O 0.4158(3) 0.3080(2) -0.59953(15) 0.0464(9) Uani 1 1 d . U . . .
H17 H 0.4773 0.2574 -0.5981 0.070 Uiso 0.5 1 d R U P C 1
O18 O 0.6003(3) 0.2234(2) -0.49882(15) 0.0421(8) Uani 1 1 d . U . . .
O19A O 0.596(2) 0.1636(17) -0.5841(8) 0.049(4) Uani 0.5 1 d . U P D 1
O19B O 0.563(2) 0.1486(17) -0.5699(8) 0.049(4) Uani 0.5 1 d . U P D 2
H19B H 0.4911 0.1993 -0.5744 0.074 Uiso 0.5 1 d R U P D 2
O20 O 0.2838(3) 0.3664(2) -0.36529(14) 0.0357(7) Uani 1 1 d . U . . .
O21 O 0.3065(3) 0.3322(2) -0.46583(15) 0.0413(8) Uani 1 1 d . U . . .
N1 N 0.5561(4) 0.0760(3) 0.17994(17) 0.0412(10) Uani 1 1 d . U . . .
N2 N 0.4866(4) 0.3726(3) -0.29019(16) 0.0345(9) Uani 1 1 d . U . . .
C1 C 0.3762(5) 0.2516(3) 0.0415(2) 0.0417(11) Uani 1 1 d . U . . .
C2 C 0.3149(7) 0.3470(4) 0.0497(3) 0.0626(15) Uani 1 1 d D U . . .
C3 C 0.280(2) 0.3546(11) 0.1225(6) 0.100(6) Uani 0.462(10) 1 d D U P E 1
H3A H 0.3580 0.3311 0.1453 0.150 Uiso 0.462(10) 1 calc R U P E 1
H3B H 0.2471 0.4162 0.1253 0.150 Uiso 0.462(10) 1 calc R U P E 1
H3C H 0.2110 0.3214 0.1429 0.150 Uiso 0.462(10) 1 calc R U P E 1
C3' C 0.1784(14) 0.3466(10) 0.0925(9) 0.113(5) Uani 0.538(10) 1 d D U P E 2
H3'A H 0.1194 0.3284 0.0694 0.170 Uiso 0.538(10) 1 calc R U P E 2
H3'B H 0.1906 0.3056 0.1342 0.170 Uiso 0.538(10) 1 calc R U P E 2
H3'C H 0.1399 0.4054 0.1006 0.170 Uiso 0.538(10) 1 calc R U P E 2
C4 C 0.4240(18) 0.4014(10) 0.0191(11) 0.107(6) Uani 0.462(10) 1 d D U P E 1
H4A H 0.4993 0.3803 0.0444 0.160 Uiso 0.462(10) 1 calc R U P E 1
H4B H 0.4525 0.3946 -0.0262 0.160 Uiso 0.462(10) 1 calc R U P E 1
H4C H 0.3882 0.4633 0.0200 0.160 Uiso 0.462(10) 1 calc R U P E 1
C4' C 0.4025(19) 0.3758(9) 0.0882(9) 0.111(5) Uani 0.538(10) 1 d D U P E 2
H4'A H 0.4141 0.3338 0.1296 0.166 Uiso 0.538(10) 1 calc R U P E 2
H4'B H 0.4885 0.3781 0.0626 0.166 Uiso 0.538(10) 1 calc R U P E 2
H4'C H 0.3609 0.4339 0.0972 0.166 Uiso 0.538(10) 1 calc R U P E 2
C5 C 0.1992(18) 0.3820(13) 0.0088(11) 0.110(6) Uani 0.462(10) 1 d D U P E 1
H5A H 0.2290 0.3750 -0.0363 0.166 Uiso 0.462(10) 1 calc R U P E 1
H5B H 0.1292 0.3493 0.0272 0.166 Uiso 0.462(10) 1 calc R U P E 1
H5C H 0.1653 0.4441 0.0095 0.166 Uiso 0.462(10) 1 calc R U P E 1
C5' C 0.294(2) 0.4117(9) -0.0160(6) 0.118(6) Uani 0.538(10) 1 d D U P E 2
H5'A H 0.2382 0.3919 -0.0396 0.178 Uiso 0.538(10) 1 calc R U P E 2
H5'B H 0.2520 0.4699 -0.0077 0.178 Uiso 0.538(10) 1 calc R U P E 2
H5'C H 0.3797 0.4142 -0.0422 0.178 Uiso 0.538(10) 1 calc R U P E 2
C6 C 0.7173(5) 0.1020(5) 0.0813(2) 0.0667(18) Uani 1 1 d . U . . .
H6A H 0.7628 0.1472 0.0531 0.080 Uiso 1 1 calc R U . . .
H6B H 0.7830 0.0466 0.0897 0.080 Uiso 1 1 calc R U . . .
C7 C 0.6580(6) 0.1297(4) 0.1457(2) 0.0568(15) Uani 1 1 d . U . . .
H7A H 0.7282 0.1208 0.1739 0.068 Uiso 1 1 calc R U . . .
H7B H 0.6161 0.1926 0.1373 0.068 Uiso 1 1 calc R U . . .
C8 C 0.6232(6) -0.0168(4) 0.2086(3) 0.0624(16) Uani 1 1 d . U . . .
H8A H 0.7192 -0.0239 0.1951 0.075 Uiso 1 1 calc R U . . .
H8B H 0.6087 -0.0258 0.2569 0.075 Uiso 1 1 calc R U . . .
C9 C 0.5751(7) -0.0837(4) 0.1881(3) 0.0676(18) Uani 1 1 d . U . . .
H9A H 0.6438 -0.1379 0.1910 0.081 Uiso 1 1 calc R U . . .
H9B H 0.4965 -0.0972 0.2181 0.081 Uiso 1 1 calc R U . . .
C10 C 0.4654(6) 0.1182(4) 0.2317(3) 0.0677(17) Uani 1 1 d . U . . .
H10B H 0.4138 0.0751 0.2581 0.081 Uiso 1 1 calc R U . . .
H10C H 0.4024 0.1679 0.2095 0.081 Uiso 1 1 calc R U . . .
C11 C 0.5269(7) 0.1520(5) 0.2789(3) 0.086(2) Uani 1 1 d . U . . .
H11A H 0.5664 0.2021 0.2543 0.103 Uiso 1 1 calc R U . . .
H11B H 0.4567 0.1736 0.3120 0.103 Uiso 1 1 calc R U . . .
C12 C 0.2360(5) -0.0087(4) 0.1707(2) 0.0418(11) Uani 1 1 d . U . . .
C13 C 0.1108(6) -0.0051(4) 0.2220(3) 0.0612(15) Uani 1 1 d D U . . .
C14 C 0.1443(15) -0.0903(9) 0.2766(6) 0.074(4) Uani 0.487(11) 1 d D U P F 1
H14A H 0.2235 -0.0893 0.2948 0.111 Uiso 0.487(11) 1 calc R U P F 1
H14B H 0.0704 -0.0921 0.3113 0.111 Uiso 0.487(11) 1 calc R U P F 1
H14C H 0.1597 -0.1422 0.2573 0.111 Uiso 0.487(11) 1 calc R U P F 1
C14' C 0.1457(17) -0.0346(16) 0.2906(6) 0.121(7) Uani 0.513(11) 1 d D U P F 2
H14D H 0.0649 -0.0315 0.3213 0.181 Uiso 0.513(11) 1 calc R U P F 2
H14E H 0.1956 -0.0950 0.2966 0.181 Uiso 0.513(11) 1 calc R U P F 2
H14F H 0.1992 0.0034 0.2987 0.181 Uiso 0.513(11) 1 calc R U P F 2
C15 C 0.1026(16) 0.0697(11) 0.2624(8) 0.095(5) Uani 0.487(11) 1 d D U P F 1
H15A H 0.1878 0.0632 0.2778 0.143 Uiso 0.487(11) 1 calc R U P F 1
H15B H 0.0803 0.1273 0.2340 0.143 Uiso 0.487(11) 1 calc R U P F 1
H15C H 0.0346 0.0640 0.2998 0.143 Uiso 0.487(11) 1 calc R U P F 1
C15' C 0.0261(12) 0.0917(9) 0.2044(8) 0.088(5) Uani 0.513(11) 1 d D U P F 2
H15D H 0.0087 0.1045 0.1588 0.131 Uiso 0.513(11) 1 calc R U P F 2
H15E H -0.0575 0.0965 0.2329 0.131 Uiso 0.513(11) 1 calc R U P F 2
H15F H 0.0750 0.1335 0.2107 0.131 Uiso 0.513(11) 1 calc R U P F 2
C16 C -0.0085(14) -0.0065(16) 0.1944(9) 0.106(6) Uani 0.487(11) 1 d D U P F 1
H16A H -0.0838 -0.0041 0.2285 0.158 Uiso 0.487(11) 1 calc R U P F 1
H16B H -0.0256 0.0441 0.1586 0.158 Uiso 0.487(11) 1 calc R U P F 1
H16C H 0.0046 -0.0604 0.1779 0.158 Uiso 0.487(11) 1 calc R U P F 1
C16' C 0.0212(15) -0.0631(11) 0.2068(9) 0.085(5) Uani 0.513(11) 1 d D U P F 2
H16D H 0.0002 -0.0422 0.1618 0.127 Uiso 0.513(11) 1 calc R U P F 2
H16E H 0.0683 -0.1242 0.2125 0.127 Uiso 0.513(11) 1 calc R U P F 2
H16F H -0.0605 -0.0587 0.2369 0.127 Uiso 0.513(11) 1 calc R U P F 2
C17 C 0.2570(4) 0.0888(3) 0.0171(2) 0.0399(12) Uani 1 1 d . U . . .
H17A H 0.2565 0.1211 -0.0282 0.060 Uiso 1 1 calc R U . . .
H17B H 0.2170 0.1289 0.0468 0.060 Uiso 1 1 calc R U . . .
H17C H 0.2066 0.0426 0.0241 0.060 Uiso 1 1 calc R U . . .
C18 C 0.7727(5) 0.2619(4) -0.1073(3) 0.0466(12) Uani 1 1 d . U . . .
C19 C 0.8895(6) 0.2961(4) -0.0928(3) 0.0653(16) Uani 1 1 d D U . . .
C20 C 0.8392(11) 0.3382(9) -0.0304(5) 0.102(4) Uani 0.708(12) 1 d D U P G 1
H20A H 0.7652 0.3874 -0.0399 0.152 Uiso 0.708(12) 1 calc R U P G 1
H20B H 0.8104 0.2942 0.0061 0.152 Uiso 0.708(12) 1 calc R U P G 1
H20C H 0.9108 0.3592 -0.0188 0.152 Uiso 0.708(12) 1 calc R U P G 1
C20' C 0.933(3) 0.257(2) -0.0233(11) 0.098(8) Uani 0.292(12) 1 d D U P G 2
H20D H 0.9286 0.1949 -0.0114 0.147 Uiso 0.292(12) 1 calc R U P G 2
H20E H 1.0228 0.2635 -0.0231 0.147 Uiso 0.292(12) 1 calc R U P G 2
H20F H 0.8734 0.2881 0.0084 0.147 Uiso 0.292(12) 1 calc R U P G 2
C21 C 0.9354(15) 0.3655(9) -0.1497(7) 0.106(5) Uani 0.708(12) 1 d D U P G 1
H21A H 0.8617 0.4149 -0.1591 0.159 Uiso 0.708(12) 1 calc R U P G 1
H21B H 1.0070 0.3860 -0.1376 0.159 Uiso 0.708(12) 1 calc R U P G 1
H21C H 0.9667 0.3398 -0.1885 0.159 Uiso 0.708(12) 1 calc R U P G 1
C21' C 0.884(4) 0.3919(14) -0.1271(18) 0.096(9) Uani 0.292(12) 1 d D U P G 2
H21D H 0.9581 0.4121 -0.1174 0.145 Uiso 0.292(12) 1 calc R U P G 2
H21E H 0.8888 0.3970 -0.1744 0.145 Uiso 0.292(12) 1 calc R U P G 2
H21F H 0.8011 0.4279 -0.1115 0.145 Uiso 0.292(12) 1 calc R U P G 2
C22 C 1.0044(11) 0.2196(8) -0.0785(9) 0.119(5) Uani 0.708(12) 1 d D U P G 1
H22A H 0.9757 0.1752 -0.0423 0.178 Uiso 0.708(12) 1 calc R U P G 1
H22B H 1.0357 0.1942 -0.1174 0.178 Uiso 0.708(12) 1 calc R U P G 1
H22C H 1.0760 0.2404 -0.0666 0.178 Uiso 0.708(12) 1 calc R U P G 1
C22' C 1.012(2) 0.239(2) -0.1309(15) 0.098(7) Uani 0.292(12) 1 d D U P G 2
H22D H 1.0193 0.1770 -0.1106 0.147 Uiso 0.292(12) 1 calc R U P G 2
H22E H 0.9973 0.2480 -0.1768 0.147 Uiso 0.292(12) 1 calc R U P G 2
H22F H 1.0931 0.2575 -0.1286 0.147 Uiso 0.292(12) 1 calc R U P G 2
C23 C 0.3792(5) 0.3395(3) -0.2395(2) 0.0403(11) Uani 1 1 d . U . . .
H23A H 0.3588 0.2889 -0.2522 0.048 Uiso 1 1 calc R U . . .
H23B H 0.2988 0.3862 -0.2416 0.048 Uiso 1 1 calc R U . . .
C24 C 0.4096(5) 0.3113(4) -0.1677(2) 0.0480(13) Uani 1 1 d . U . . .
H24A H 0.4308 0.3614 -0.1546 0.058 Uiso 1 1 calc R U . . .
H24B H 0.3293 0.2972 -0.1395 0.058 Uiso 1 1 calc R U . . .
C25 C 0.5975(5) 0.2984(3) -0.3065(2) 0.0447(12) Uani 1 1 d D U . . .
H25A H 0.6830 0.3161 -0.3108 0.054 Uiso 0.85 1 calc R U P H 1
H25B H 0.5971 0.2465 -0.2705 0.054 Uiso 0.85 1 calc R U P H 1
H25C H 0.6687 0.2909 -0.2792 0.054 Uiso 0.15 1 calc R U P I 2
H25D H 0.5642 0.2433 -0.2958 0.054 Uiso 0.15 1 calc R U P I 2
C26 C 0.5818(6) 0.2752(4) -0.3691(2) 0.0455(15) Uani 0.85 1 d D U P J 1
H26A H 0.6649 0.2388 -0.3854 0.055 Uiso 0.85 1 calc R U P J 1
H26B H 0.5115 0.2411 -0.3613 0.055 Uiso 0.85 1 calc R U P J 1
C26B C 0.6527(19) 0.315(2) -0.3775(8) 0.035(7) Uiso 0.15 1 d D . P J 2
H26C H 0.7160 0.3541 -0.3848 0.042 Uiso 0.15 1 calc R U P J 2
H26D H 0.7001 0.2590 -0.3899 0.042 Uiso 0.15 1 calc R U P J 2
C27 C 0.5374(5) 0.4420(3) -0.2689(2) 0.0440(12) Uani 1 1 d . U . . .
H27A H 0.5960 0.4139 -0.2345 0.053 Uiso 1 1 calc R U . . .
H27B H 0.4626 0.4832 -0.2506 0.053 Uiso 1 1 calc R U . . .
C28 C 0.6140(5) 0.4921(4) -0.3287(2) 0.0556(15) Uani 1 1 d . U . . .
H28A H 0.6225 0.5482 -0.3196 0.067 Uiso 1 1 calc R U . . .
H28B H 0.7035 0.4571 -0.3372 0.067 Uiso 1 1 calc R U . . .
C29 C 0.2517(5) 0.6002(4) -0.3459(2) 0.0410(11) Uani 1 1 d . U . . .
C30 C 0.1396(7) 0.6462(4) -0.2991(3) 0.0742(17) Uani 1 1 d D U . . .
C31 C 0.2008(19) 0.7094(14) -0.2733(11) 0.102(6) Uani 0.456(15) 1 d D U P K 1
H31A H 0.2708 0.6755 -0.2468 0.154 Uiso 0.456(15) 1 calc R U P K 1
H31B H 0.2377 0.7494 -0.3103 0.154 Uiso 0.456(15) 1 calc R U P K 1
H31C H 0.1325 0.7432 -0.2465 0.154 Uiso 0.456(15) 1 calc R U P K 1
C31' C 0.1955(19) 0.6495(19) -0.2391(9) 0.139(7) Uani 0.544(15) 1 d D U P K 2
H31D H 0.2347 0.5901 -0.2180 0.208 Uiso 0.544(15) 1 calc R U P K 2
H31E H 0.2632 0.6850 -0.2515 0.208 Uiso 0.544(15) 1 calc R U P K 2
H31F H 0.1251 0.6755 -0.2088 0.208 Uiso 0.544(15) 1 calc R U P K 2
C32 C 0.030(2) 0.7010(16) -0.3405(11) 0.113(7) Uani 0.456(15) 1 d D U P K 1
H32A H -0.0095 0.6620 -0.3571 0.170 Uiso 0.456(15) 1 calc R U P K 1
H32B H -0.0376 0.7348 -0.3134 0.170 Uiso 0.456(15) 1 calc R U P K 1
H32C H 0.0675 0.7410 -0.3773 0.170 Uiso 0.456(15) 1 calc R U P K 1
C32' C 0.076(2) 0.7384(10) -0.3350(10) 0.119(6) Uani 0.544(15) 1 d D U P K 2
H32D H 0.0408 0.7334 -0.3737 0.178 Uiso 0.544(15) 1 calc R U P K 2
H32E H 0.0043 0.7653 -0.3056 0.178 Uiso 0.544(15) 1 calc R U P K 2
H32F H 0.1424 0.7749 -0.3483 0.178 Uiso 0.544(15) 1 calc R U P K 2
C33 C 0.102(3) 0.5782(11) -0.2371(9) 0.112(7) Uani 0.456(15) 1 d D U P K 1
H33A H 0.1805 0.5484 -0.2158 0.169 Uiso 0.456(15) 1 calc R U P K 1
H33B H 0.0369 0.6085 -0.2068 0.169 Uiso 0.456(15) 1 calc R U P K 1
H33C H 0.0639 0.5352 -0.2500 0.169 Uiso 0.456(15) 1 calc R U P K 1
C33' C 0.0262(14) 0.5905(11) -0.2829(11) 0.109(6) Uani 0.544(15) 1 d D U P K 2
H33D H -0.0069 0.5903 -0.3235 0.164 Uiso 0.544(15) 1 calc R U P K 2
H33E H 0.0620 0.5303 -0.2619 0.164 Uiso 0.544(15) 1 calc R U P K 2
H33F H -0.0459 0.6167 -0.2534 0.164 Uiso 0.544(15) 1 calc R U P K 2
C34 C 0.2410(4) 0.5337(3) -0.4798(2) 0.0391(12) Uani 1 1 d . U . . .
H34A H 0.2253 0.5074 -0.5144 0.081(11) Uiso 1 1 calc R U . . .
H34B H 0.2259 0.5974 -0.4944 0.081(11) Uiso 1 1 calc R U . . .
H34C H 0.1807 0.5187 -0.4405 0.081(11) Uiso 1 1 calc R U . . .
C35 C 0.2522(4) 0.3308(3) -0.4077(2) 0.0363(10) Uani 1 1 d . U . . .
C36 C 0.1377(6) 0.2797(4) -0.3826(3) 0.0587(15) Uani 1 1 d D U . . .
C37 C 0.1960(17) 0.1822(9) -0.3858(10) 0.111(5) Uani 0.531(13) 1 d D U P L 1
H37A H 0.2323 0.1777 -0.4309 0.166 Uiso 0.531(13) 1 calc R U P L 1
H37B H 0.2659 0.1591 -0.3573 0.166 Uiso 0.531(13) 1 calc R U P L 1
H37C H 0.1264 0.1483 -0.3714 0.166 Uiso 0.531(13) 1 calc R U P L 1
C37' C 0.193(2) 0.1963(13) -0.3337(11) 0.118(6) Uani 0.469(13) 1 d D U P L 2
H37D H 0.2650 0.1594 -0.3565 0.177 Uiso 0.469(13) 1 calc R U P L 2
H37E H 0.2260 0.2128 -0.2987 0.177 Uiso 0.469(13) 1 calc R U P L 2
H37F H 0.1229 0.1638 -0.3149 0.177 Uiso 0.469(13) 1 calc R U P L 2
C38 C 0.0308(15) 0.3174(16) -0.4316(8) 0.117(6) Uani 0.531(13) 1 d D U P L 1
H38A H 0.0723 0.3145 -0.4762 0.175 Uiso 0.531(13) 1 calc R U P L 1
H38B H -0.0380 0.2827 -0.4201 0.175 Uiso 0.531(13) 1 calc R U P L 1
H38C H -0.0083 0.3784 -0.4290 0.175 Uiso 0.531(13) 1 calc R U P L 1
C38' C 0.0941(18) 0.2489(13) -0.4386(7) 0.079(5) Uani 0.469(13) 1 d D U P L 2
H38D H 0.1699 0.2123 -0.4594 0.119 Uiso 0.469(13) 1 calc R U P L 2
H38E H 0.0255 0.2149 -0.4205 0.119 Uiso 0.469(13) 1 calc R U P L 2
H38F H 0.0594 0.2999 -0.4710 0.119 Uiso 0.469(13) 1 calc R U P L 2
C39 C 0.0832(18) 0.2811(14) -0.3110(6) 0.093(5) Uani 0.531(13) 1 d D U P L 1
H39A H 0.0451 0.3414 -0.3063 0.140 Uiso 0.531(13) 1 calc R U P L 1
H39B H 0.0151 0.2459 -0.2975 0.140 Uiso 0.531(13) 1 calc R U P L 1
H39C H 0.1546 0.2567 -0.2834 0.140 Uiso 0.531(13) 1 calc R U P L 1
C39' C 0.0242(15) 0.3380(14) -0.3468(12) 0.107(6) Uani 0.469(13) 1 d D U P L 2
H39D H -0.0106 0.3907 -0.3778 0.160 Uiso 0.469(13) 1 calc R U P L 2
H39E H -0.0459 0.3055 -0.3280 0.160 Uiso 0.469(13) 1 calc R U P L 2
H39F H 0.0572 0.3546 -0.3118 0.160 Uiso 0.469(13) 1 calc R U P L 2
C40 C 0.2867(7) 0.2966(5) -0.6030(3) 0.096(2) Uani 1 1 d . U . . .
H40A H 0.2894 0.2663 -0.6385 0.145 Uiso 1 1 calc R U . . .
H40B H 0.2546 0.2619 -0.5615 0.145 Uiso 1 1 calc R U . . .
H40C H 0.2274 0.3540 -0.6113 0.145 Uiso 1 1 calc R U . . .
C41 C 0.6273(5) 0.1570(3) -0.5257(2) 0.0429(12) Uani 1 1 d . U . . .
C42 C 0.7213(6) 0.0738(4) -0.4936(3) 0.0649(16) Uani 1 1 d . U . . .
C43 C 0.7631(8) 0.0057(5) -0.5386(4) 0.130(3) Uani 1 1 d . U . . .
H43A H 0.6844 -0.0094 -0.5484 0.196 Uiso 1 1 calc R U . . .
H43B H 0.8119 0.0307 -0.5793 0.196 Uiso 1 1 calc R U . . .
H43C H 0.8191 -0.0470 -0.5164 0.196 Uiso 1 1 calc R U . . .
C44 C 0.6450(8) 0.0340(5) -0.4279(4) 0.112(3) Uani 1 1 d . U . . .
H44A H 0.5672 0.0172 -0.4370 0.168 Uiso 1 1 calc R U . . .
H44B H 0.7026 -0.0177 -0.4054 0.168 Uiso 1 1 calc R U . . .
H44C H 0.6175 0.0776 -0.4001 0.168 Uiso 1 1 calc R U . . .
C45 C 0.8429(6) 0.0993(5) -0.4769(3) 0.089(2) Uani 1 1 d . U . . .
H45A H 0.9019 0.0466 -0.4567 0.133 Uiso 1 1 calc R U . . .
H45B H 0.8895 0.1279 -0.5171 0.133 Uiso 1 1 calc R U . . .
H45C H 0.8144 0.1396 -0.4466 0.133 Uiso 1 1 calc R U . . .

loop_
_atom_site_aniso_label
_atom_site_aniso_U_11
_atom_site_aniso_U_22
_atom_site_aniso_U_33
_atom_site_aniso_U_23
_atom_site_aniso_U_13
_atom_site_aniso_U_12
Gd1 0.03848(14) 0.02874(14) 0.02030(11) -0.00083(9) -0.00651(9) -0.00809(10)
Gd2 0.03730(14) 0.02605(13) 0.02092(11) -0.00301(9) -0.00582(9) -0.00491(10)
Co3 0.0352(3) 0.0284(3) 0.0203(3) -0.0019(2) -0.0043(2) -0.0048(3)
Co4 0.0409(4) 0.0319(4) 0.0193(3) -0.0036(3) -0.0069(2) -0.0070(3)
O1 0.064(2) 0.032(2) 0.0309(16) -0.0045(14) -0.0059(15) 0.0028(16)
O2 0.061(2) 0.0343(19) 0.0266(15) -0.0071(14) -0.0041(14) -0.0046(16)
O3 0.0418(17) 0.041(2) 0.0256(15) -0.0015(13) -0.0093(13) -0.0146(15)
O4 0.0424(18) 0.0339(18) 0.0230(14) -0.0027(13) -0.0107(13) -0.0058(14)
O5 0.144(5) 0.137(5) 0.086(3) -0.070(3) -0.064(3) 0.018(4)
O6 0.0449(19) 0.044(2) 0.0277(16) -0.0084(15) 0.0018(13) -0.0079(15)
O7 0.0309(15) 0.0326(18) 0.0198(13) -0.0033(12) -0.0082(11) 0.0002(13)
O8 0.046(2) 0.051(2) 0.0386(18) -0.0120(17) 0.0067(15) -0.0146(17)
O9 0.056(2) 0.048(2) 0.0355(17) 0.0014(15) -0.0098(15) -0.0249(17)
O10B 0.071(9) 0.075(13) 0.051(6) 0.023(6) -0.019(7) -0.039(9)
O10A 0.071(9) 0.075(13) 0.051(6) 0.023(6) -0.019(7) -0.039(9)
O11 0.052(2) 0.036(2) 0.0304(16) 0.0069(14) -0.0116(14) -0.0118(15)
O12 0.0391(17) 0.0264(17) 0.0239(14) -0.0025(12) -0.0050(12) 0.0009(13)
O13 0.0378(17) 0.0323(18) 0.0222(14) -0.0016(13) -0.0074(12) -0.0086(14)
O14 0.0436(18) 0.0351(18) 0.0251(15) -0.0061(14) 0.0028(13) -0.0034(15)
O15 0.052(2) 0.037(2) 0.0374(18) -0.0071(15) 0.0065(15) -0.0001(16)
O16 0.0309(16) 0.0313(17) 0.0218(14) -0.0015(12) -0.0038(12) -0.0059(13)
O17 0.058(2) 0.043(2) 0.0439(19) -0.0107(16) -0.0203(16) -0.0097(17)
O18 0.064(2) 0.0266(18) 0.0359(17) -0.0081(14) -0.0139(15) -0.0020(15)
O19A 0.075(10) 0.038(7) 0.040(5) -0.013(5) -0.019(6) -0.005(5)
O19B 0.075(10) 0.038(7) 0.040(5) -0.013(5) -0.019(6) -0.005(5)
O20 0.0382(17) 0.0379(19) 0.0297(16) -0.0024(14) -0.0014(13) -0.0117(15)
O21 0.0480(19) 0.049(2) 0.0321(16) -0.0099(15) -0.0011(14) -0.0204(16)
N1 0.058(2) 0.045(2) 0.0233(18) -0.0057(17) -0.0118(16) -0.0128(19)
N2 0.045(2) 0.034(2) 0.0235(17) -0.0031(15) -0.0056(15) -0.0063(17)
C1 0.052(3) 0.036(3) 0.036(2) -0.006(2) -0.007(2) -0.006(2)
C2 0.094(4) 0.029(3) 0.055(3) -0.011(2) -0.006(3) 0.006(3)
C3 0.163(15) 0.051(9) 0.076(7) -0.030(6) 0.002(7) 0.003(9)
C3' 0.117(8) 0.072(10) 0.124(11) -0.018(8) 0.019(7) 0.011(7)
C4 0.134(10) 0.053(9) 0.134(13) -0.035(8) 0.017(9) -0.027(8)
C4' 0.165(11) 0.049(8) 0.128(12) -0.030(8) -0.048(9) -0.005(8)
C5 0.119(10) 0.070(11) 0.133(12) -0.036(9) -0.042(9) 0.032(8)
C5' 0.196(16) 0.048(7) 0.079(7) -0.007(5) -0.010(7) 0.030(8)
C6 0.057(3) 0.120(6) 0.036(3) -0.010(3) -0.016(2) -0.042(3)
C7 0.073(4) 0.071(4) 0.040(3) -0.008(3) -0.019(2) -0.036(3)
C8 0.103(4) 0.048(3) 0.043(3) -0.002(2) -0.040(3) -0.015(3)
C9 0.107(5) 0.054(4) 0.047(3) -0.005(3) -0.046(3) -0.005(3)
C10 0.087(4) 0.082(5) 0.038(3) -0.029(3) -0.012(3) -0.006(3)
C11 0.111(5) 0.099(5) 0.058(4) -0.046(4) -0.031(4) 0.003(4)
C12 0.038(3) 0.043(3) 0.035(2) -0.002(2) 0.004(2) -0.002(2)
C13 0.050(3) 0.068(4) 0.055(3) -0.013(3) 0.020(2) -0.010(3)
C14 0.076(8) 0.080(8) 0.049(6) -0.008(5) 0.032(5) -0.017(6)
C14' 0.095(10) 0.199(18) 0.050(6) -0.017(7) 0.015(5) -0.018(11)
C15 0.100(11) 0.094(9) 0.086(9) -0.043(8) 0.057(8) -0.031(8)
C15' 0.050(7) 0.086(7) 0.109(10) -0.020(6) 0.022(6) -0.002(5)
C16 0.047(6) 0.168(18) 0.086(10) -0.016(11) 0.014(6) -0.016(8)
C16' 0.061(8) 0.094(10) 0.091(10) -0.010(9) 0.022(7) -0.028(7)
C17 0.035(2) 0.049(3) 0.033(2) -0.003(2) -0.0065(19) -0.006(2)
C18 0.052(3) 0.040(3) 0.046(3) 0.002(2) -0.007(2) -0.016(2)
C19 0.065(3) 0.065(4) 0.073(4) 0.003(3) -0.020(3) -0.036(3)
C20 0.100(8) 0.119(10) 0.115(7) -0.039(7) -0.021(5) -0.060(7)
C20' 0.107(16) 0.108(17) 0.093(8) 0.002(8) -0.038(9) -0.055(12)
C21 0.101(11) 0.109(9) 0.114(8) 0.015(7) -0.017(6) -0.067(8)
C21' 0.096(18) 0.075(8) 0.124(19) 0.005(8) -0.024(13) -0.048(8)
C22 0.076(6) 0.104(8) 0.181(13) -0.003(8) -0.058(7) -0.022(5)
C22' 0.076(9) 0.111(14) 0.114(13) -0.017(11) -0.024(8) -0.032(8)
C23 0.047(3) 0.037(3) 0.030(2) 0.005(2) -0.0033(19) -0.006(2)
C24 0.059(3) 0.048(3) 0.026(2) 0.008(2) -0.002(2) -0.007(3)
C25 0.048(3) 0.047(3) 0.027(2) -0.002(2) -0.006(2) 0.008(2)
C26 0.061(4) 0.038(3) 0.031(3) -0.003(2) -0.015(3) 0.007(3)
C27 0.064(3) 0.039(3) 0.032(2) 0.004(2) -0.021(2) -0.016(2)
C28 0.072(4) 0.061(4) 0.039(3) 0.016(2) -0.031(2) -0.033(3)
C29 0.043(3) 0.042(3) 0.035(2) -0.009(2) 0.004(2) -0.005(2)
C30 0.073(4) 0.058(4) 0.078(4) -0.029(3) 0.034(3) -0.002(3)
C31 0.120(11) 0.090(11) 0.098(11) -0.055(9) 0.034(9) -0.020(9)
C31' 0.138(11) 0.177(18) 0.100(8) -0.079(10) 0.020(8) -0.003(11)
C32 0.081(9) 0.109(13) 0.130(11) -0.043(10) 0.015(8) 0.019(9)
C32' 0.105(12) 0.083(8) 0.129(11) -0.031(7) 0.047(8) 0.026(7)
C33 0.132(15) 0.091(9) 0.087(8) -0.030(7) 0.070(8) -0.015(9)
C33' 0.077(8) 0.102(10) 0.132(13) -0.034(9) 0.041(7) -0.012(7)
C34 0.032(2) 0.047(3) 0.035(2) -0.001(2) -0.011(2) -0.003(2)
C35 0.037(2) 0.037(3) 0.034(2) -0.001(2) -0.0064(18) -0.008(2)
C36 0.060(3) 0.071(4) 0.054(3) -0.010(3) 0.003(2) -0.039(3)
C37 0.134(11) 0.079(7) 0.126(13) -0.028(6) 0.029(9) -0.057(6)
C37' 0.128(12) 0.103(9) 0.121(11) 0.031(8) -0.028(10) -0.066(8)
C38 0.073(8) 0.170(15) 0.112(9) 0.002(9) -0.021(7) -0.057(8)
C38' 0.087(10) 0.087(11) 0.080(7) -0.016(7) 0.005(6) -0.059(9)
C39 0.106(11) 0.115(13) 0.071(6) -0.022(6) 0.025(6) -0.069(9)
C39' 0.065(7) 0.132(12) 0.141(13) -0.058(10) 0.029(8) -0.054(7)
C40 0.085(5) 0.123(7) 0.101(5) -0.044(5) -0.020(4) -0.035(4)
C41 0.055(3) 0.039(3) 0.036(2) -0.011(2) -0.009(2) -0.006(2)
C42 0.088(4) 0.039(3) 0.070(3) -0.021(3) -0.041(3) 0.015(3)
C43 0.172(8) 0.076(5) 0.155(7) -0.077(5) -0.102(6) 0.063(5)
C44 0.136(6) 0.074(5) 0.108(5) 0.025(4) -0.050(4) -0.003(4)
C45 0.085(4) 0.079(5) 0.105(5) -0.038(4) -0.043(4) 0.019(4)

loop_
_atom_type_symbol
_atom_type_description
_atom_type_scat_dispersion_real
_atom_type_scat_dispersion_imag
_atom_type_scat_source
C C 0.0033 0.0016 'International Tables Vol C Tables 4.2.6.8 and 6.1.1.4'
H H 0.0000 0.0000 'International Tables Vol C Tables 4.2.6.8 and 6.1.1.4'
N N 0.0061 0.0033 'International Tables Vol C Tables 4.2.6.8 and 6.1.1.4'
O O 0.0106 0.0060 'International Tables Vol C Tables 4.2.6.8 and 6.1.1.4'
Co Co 0.3494 0.9721 'International Tables Vol C Tables 4.2.6.8 and 6.1.1.4'
Gd Gd -0.1653 3.9035 'International Tables Vol C Tables 4.2.6.8 and 6.1.1.4'

loop_
_geom_angle_atom_site_label_1
_geom_angle_atom_site_label_2
_geom_angle_atom_site_label_3
_geom_angle
_geom_angle_site_symmetry_1
_geom_angle_site_symmetry_3
O3 Gd1 O4 140.46(10) . 2_655
O3 Gd1 O8 116.03(11) . .
O4 Gd1 O8 76.32(11) 2_655 .
O3 Gd1 O9 75.01(10) . .
O4 Gd1 O9 142.02(10) 2_655 .
O8 Gd1 O9 73.67(11) . .
O3 Gd1 O1 79.01(11) . .
O4 Gd1 O1 111.73(11) 2_655 .
O8 Gd1 O1 146.96(12) . .
O9 Gd1 O1 83.23(12) . .
O3 Gd1 O7 79.99(10) . 2_655
O4 Gd1 O7 66.97(9) 2_655 2_655
O8 Gd1 O7 74.53(10) . 2_655
O9 Gd1 O7 124.63(10) . 2_655
O1 Gd1 O7 138.50(10) . 2_655
O3 Gd1 O11 141.62(11) . .
O4 Gd1 O11 75.88(10) 2_655 .
O8 Gd1 O11 77.90(11) . .
O9 Gd1 O11 75.51(10) . .
O1 Gd1 O11 73.59(10) . .
O7 Gd1 O11 137.77(9) 2_655 .
O3 Gd1 O7 66.56(9) . .
O4 Gd1 O7 79.83(9) 2_655 .
O8 Gd1 O7 138.72(11) . .
O9 Gd1 O7 137.99(9) . .
O1 Gd1 O7 73.63(10) . .
O7 Gd1 O7 65.23(11) 2_655 .
O11 Gd1 O7 127.65(9) . .
O3 Gd1 Co4 32.68(7) . .
O4 Gd1 Co4 114.52(7) 2_655 .
O8 Gd1 Co4 141.05(8) . .
O9 Gd1 Co4 103.46(7) . .
O1 Gd1 Co4 66.80(7) . .
O7 Gd1 Co4 76.26(6) 2_655 .
O11 Gd1 Co4 140.14(8) . .
O7 Gd1 Co4 35.14(6) . .
O3 Gd1 Co4 114.36(8) . 2_655
O4 Gd1 Co4 33.12(7) 2_655 2_655
O8 Gd1 Co4 65.88(8) . 2_655
O9 Gd1 Co4 138.44(8) . 2_655
O1 Gd1 Co4 137.41(8) . 2_655
O7 Gd1 Co4 34.99(6) 2_655 2_655
O11 Gd1 Co4 104.00(7) . 2_655
O7 Gd1 Co4 75.72(6) . 2_655
Co4 Gd1 Co4 101.959(15) . 2_655
O13 Gd2 O12 140.80(10) 2_664 .
O13 Gd2 O18 141.32(10) 2_664 .
O12 Gd2 O18 75.80(10) . .
O13 Gd2 O21 110.91(10) 2_664 .
O12 Gd2 O21 78.55(10) . .
O18 Gd2 O21 83.71(12) . .
O13 Gd2 O15 76.92(10) 2_664 2_664
O12 Gd2 O15 116.12(10) . 2_664
O18 Gd2 O15 73.21(11) . 2_664
O21 Gd2 O15 147.48(11) . 2_664
O13 Gd2 O16 67.35(9) 2_664 2_664
O12 Gd2 O16 80.25(9) . 2_664
O18 Gd2 O16 125.40(10) . 2_664
O21 Gd2 O16 137.68(10) . 2_664
O15 Gd2 O16 74.82(10) 2_664 2_664
O13 Gd2 O17 75.93(10) 2_664 .
O12 Gd2 O17 140.82(11) . .
O18 Gd2 O17 74.57(10) . .
O21 Gd2 O17 73.26(11) . .
O15 Gd2 O17 78.63(11) 2_664 .
O16 Gd2 O17 138.46(10) 2_664 .
O13 Gd2 O16 80.00(9) 2_664 .
O12 Gd2 O16 66.41(9) . .
O18 Gd2 O16 138.35(9) . .
O21 Gd2 O16 72.54(10) . .
O15 Gd2 O16 139.31(11) 2_664 .
O16 Gd2 O16 65.46(10) 2_664 .
O17 Gd2 O16 127.01(10) . .
O13 Gd2 Co3 33.23(7) 2_664 2_664
O12 Gd2 Co3 114.84(7) . 2_664
O18 Gd2 Co3 138.76(8) . 2_664
O21 Gd2 Co3 136.45(8) . 2_664
O15 Gd2 Co3 66.39(8) 2_664 2_664
O16 Gd2 Co3 35.26(6) 2_664 2_664
O17 Gd2 Co3 104.34(8) . 2_664
O16 Gd2 Co3 75.94(6) . 2_664
O13 Gd2 Co3 114.59(7) 2_664 .
O12 Gd2 Co3 32.51(7) . .
O18 Gd2 Co3 104.09(7) . .
O21 Gd2 Co3 66.26(7) . .
O15 Gd2 Co3 141.03(8) 2_664 .
O16 Gd2 Co3 76.24(6) 2_664 .
O17 Gd2 Co3 139.32(8) . .
O16 Gd2 Co3 35.04(6) . .
Co3 Gd2 Co3 102.063(15) 2_664 .
O12 Co3 O13 89.82(13) . .
O12 Co3 O14 175.93(13) . .
O13 Co3 O14 92.55(13) . .
O12 Co3 O20 92.24(13) . .
O13 Co3 O20 177.57(13) . .
O14 Co3 O20 85.32(13) . .
O12 Co3 O16 88.27(12) . .
O13 Co3 O16 87.60(11) . .
O14 Co3 O16 95.13(12) . .
O20 Co3 O16 93.74(12) . .
O12 Co3 N2 86.66(13) . .
O13 Co3 N2 86.22(13) . .
O14 Co3 N2 90.20(14) . .
O20 Co3 N2 92.62(14) . .
O16 Co3 N2 172.01(13) . .
O12 Co3 Gd2 98.22(9) . 2_664
O13 Co3 Gd2 42.01(8) . 2_664
O14 Co3 Gd2 85.75(10) . 2_664
O20 Co3 Gd2 138.74(9) . 2_664
O16 Co3 Gd2 47.21(8) . 2_664
N2 Co3 Gd2 127.61(11) . 2_664
O12 Co3 Gd2 41.35(8) . .
O13 Co3 Gd2 98.01(8) . .
O14 Co3 Gd2 141.27(9) . .
O20 Co3 Gd2 84.39(9) . .
O16 Co3 Gd2 48.61(8) . .
N2 Co3 Gd2 127.47(11) . .
Gd2 Co3 Gd2 77.937(15) 2_664 .
O3 Co4 O4 89.39(13) . .
O3 Co4 O6 176.65(14) . .
O4 Co4 O6 93.50(13) . .
O3 Co4 O2 91.40(14) . .
O4 Co4 O2 176.81(11) . .
O6 Co4 O2 85.62(14) . .
O3 Co4 O7 87.74(12) . .
O4 Co4 O7 87.90(12) . .
O6 Co4 O7 94.06(12) . .
O2 Co4 O7 95.22(12) . .
O3 Co4 N1 86.87(14) . .
O4 Co4 N1 86.86(14) . .
O6 Co4 N1 91.59(14) . .
O2 Co4 N1 90.10(15) . .
O7 Co4 N1 172.52(14) . .
O3 Co4 Gd1 41.05(8) . .
O4 Co4 Gd1 98.30(8) . .
O6 Co4 Gd1 139.82(9) . .
O2 Co4 Gd1 84.31(9) . .
O7 Co4 Gd1 48.53(8) . .
N1 Co4 Gd1 127.16(12) . .
O3 Co4 Gd1 97.66(9) . 2_655
O4 Co4 Gd1 42.32(8) . 2_655
O6 Co4 Gd1 85.62(10) . 2_655
O2 Co4 Gd1 140.51(9) . 2_655
O7 Co4 Gd1 47.24(9) . 2_655
N1 Co4 Gd1 128.57(12) . 2_655
Gd1 Co4 Gd1 78.041(15) . 2_655
C1 O1 Gd1 131.7(3) . .
C1 O2 Co4 129.3(3) . .
C6 O3 Co4 113.8(3) . .
C6 O3 Gd1 138.7(3) . .
Co4 O3 Gd1 106.27(12) . .
C9 O4 Co4 110.0(3) . .
C9 O4 Gd1 133.2(3) . 2_655
Co4 O4 Gd1 104.56(11) . 2_655
C12 O6 Co4 127.7(3) . .
C17 O7 Co4 121.0(2) . .
C17 O7 Gd1 113.1(3) . 2_655
Co4 O7 Gd1 97.78(10) . 2_655
C17 O7 Gd1 112.4(2) . .
Co4 O7 Gd1 96.32(11) . .
Gd1 O7 Gd1 114.77(11) 2_655 .
C12 O8 Gd1 134.3(3) 2_655 .
C18 O9 Gd1 136.6(3) . .
C24 O11 Gd1 132.3(3) . .
C26B O12 Co3 111.7(11) . .
C26 O12 Co3 109.7(3) . .
C26B O12 Gd2 139.9(9) . .
C26 O12 Gd2 131.5(3) . .
Co3 O12 Gd2 106.14(12) . .
C28 O13 Co3 114.6(3) . .
C28 O13 Gd2 137.9(3) . 2_664
Co3 O13 Gd2 104.76(11) . 2_664
C29 O14 Co3 127.8(3) . .
C29 O15 Gd2 133.1(3) . 2_664
C34 O16 Co3 121.3(2) . .
C34 O16 Gd2 111.6(3) . 2_664
Co3 O16 Gd2 97.53(10) . 2_664
C34 O16 Gd2 114.1(2) . .
Co3 O16 Gd2 96.35(11) . .
Gd2 O16 Gd2 114.54(10) 2_664 .
C40 O17 Gd2 132.4(3) . .
C41 O18 Gd2 138.5(3) . .
C35 O20 Co3 128.4(3) . .
C35 O21 Gd2 133.4(3) . .
C10 N1 C7 111.7(4) . .
C10 N1 C8 111.0(4) . .
C7 N1 C8 110.4(4) . .
C10 N1 Co4 113.3(3) . .
C7 N1 Co4 103.6(3) . .
C8 N1 Co4 106.5(3) . .
C25 N2 C27 111.9(4) . .
C25 N2 C23 112.0(4) . .
C27 N2 C23 111.1(4) . .
C25 N2 Co3 105.9(2) . .
C27 N2 Co3 103.0(3) . .
C23 N2 Co3 112.4(3) . .
O1 C1 O2 125.5(5) . .
O1 C1 C2 118.1(4) . .
O2 C1 C2 116.4(4) . .
C4' C2 C5' 111.0(11) . .
C5 C2 C3 114.2(12) . .
C4' C2 C1 108.7(7) . .
C5 C2 C1 108.3(8) . .
C5' C2 C1 113.2(7) . .
C3 C2 C1 112.4(7) . .
C4' C2 C3' 107.0(11) . .
C5' C2 C3' 109.0(10) . .
C1 C2 C3' 107.8(7) . .
C5 C2 C4 107.8(12) . .
C3 C2 C4 107.7(12) . .
C1 C2 C4 106.0(7) . .
O3 C6 C7 110.0(4) . .
N1 C7 C6 109.6(4) . .
C9 C8 N1 113.1(4) . .
O4 C9 C8 111.7(5) . .
N1 C10 C11 118.0(5) . .
O5 C11 C10 113.2(6) . .
O8 C12 O6 126.3(4) 2_655 .
O8 C12 C13 117.2(5) 2_655 .
O6 C12 C13 116.5(5) . .
C16 C13 C12 112.9(9) . .
C14' C13 C12 111.8(8) . .
C14' C13 C16' 111.5(12) . .
C12 C13 C16' 108.3(8) . .
C16 C13 C14 109.6(11) . .
C12 C13 C14 104.6(7) . .
C14' C13 C15' 115.9(11) . .
C12 C13 C15' 105.8(6) . .
C16' C13 C15' 102.9(9) . .
C16 C13 C15 117.8(11) . .
C12 C13 C15 109.9(7) . .
C14 C13 C15 100.7(9) . .
O10A C18 O9 124(2) . .
O9 C18 O10B 121.1(18) . .
O10A C18 C19 115.7(19) . .
O9 C18 C19 119.2(4) . .
O10B C18 C19 119.0(18) . .
C22 C19 C21 109.2(9) . .
C22 C19 C18 109.3(6) . .
C21' C19 C18 110.8(16) . .
C21 C19 C18 112.7(7) . .
C21' C19 C20' 124(2) . .
C18 C19 C20' 114.6(10) . .
C22 C19 C20 109.8(8) . .
C21 C19 C20 109.0(9) . .
C18 C19 C20 106.8(6) . .
C21' C19 C22' 106.5(18) . .
C18 C19 C22' 100.7(11) . .
C20' C19 C22' 96.0(16) . .
N2 C23 C24 116.8(4) . .
O11 C24 C23 114.5(4) . .
C26 C25 N2 110.6(4) . .
C26B C25 N2 112.2(11) . .
O12 C26 C25 109.1(4) . .
O12 C26B C25 109.5(13) . .
N2 C27 C28 109.0(4) . .
O13 C28 C27 109.7(4) . .
O15 C29 O14 126.5(4) . .
O15 C29 C30 116.8(5) . .
O14 C29 C30 116.6(5) . .
C31' C30 C32' 112.0(12) . .
C32 C30 C31 108.5(13) . .
C32 C30 C33 118.3(14) . .
C31 C30 C33 105.0(12) . .
C31' C30 C29 109.1(8) . .
C32 C30 C29 107.7(10) . .
C32' C30 C29 110.6(8) . .
C31 C30 C29 106.4(8) . .
C33 C30 C29 110.3(8) . .
C31' C30 C33' 112.6(11) . .
C32' C30 C33' 105.7(10) . .
C29 C30 C33' 106.6(7) . .
O21 C35 O20 126.3(4) . .
O21 C35 C36 118.4(4) . .
O20 C35 C36 115.3(4) . .
C39' C36 C37' 109.6(12) . .
C39 C36 C37 106.3(10) . .
C39' C36 C38' 113.2(10) . .
C37' C36 C38' 106.9(11) . .
C39 C36 C35 113.2(7) . .
C39' C36 C35 108.2(8) . .
C37' C36 C35 106.7(8) . .
C37 C36 C35 107.2(7) . .
C38' C36 C35 112.0(7) . .
C39 C36 C38 113.9(10) . .
C37 C36 C38 108.9(11) . .
C35 C36 C38 107.2(7) . .
O18 C41 O19B 123.7(14) . .
O18 C41 O19A 120.7(13) . .
O18 C41 C42 117.9(4) . .
O19B C41 C42 117.0(13) . .
O19A C41 C42 120.3(13) . .
C45 C42 C41 109.8(5) . .
C45 C42 C43 111.0(6) . .
C41 C42 C43 111.1(5) . .
C45 C42 C44 107.8(5) . .
C41 C42 C44 107.1(5) . .
C43 C42 C44 109.9(7) . .

loop_
_geom_bond_atom_site_label_1
_geom_bond_atom_site_label_2
_geom_bond_distance
_geom_bond_site_symmetry_2
Gd1 O3 2.282(3) .
Gd1 O4 2.322(3) 2_655
Gd1 O8 2.375(3) .
Gd1 O9 2.381(3) .
Gd1 O1 2.384(3) .
Gd1 O7 2.473(3) 2_655
Gd1 O11 2.476(3) .
Gd1 O7 2.515(3) .
Gd1 Co4 3.3354(7) .
Gd1 Co4 3.3379(7) 2_655
Gd2 O13 2.302(3) 2_664
Gd2 O12 2.306(3) .
Gd2 O18 2.366(3) .
Gd2 O21 2.376(3) .
Gd2 O15 2.391(3) 2_664
Gd2 O16 2.462(3) 2_664
Gd2 O17 2.473(3) .
Gd2 O16 2.531(3) .
Gd2 Co3 3.3259(7) 2_664
Gd2 Co3 3.3525(6) .
Co3 O12 1.876(3) .
Co3 O13 1.885(3) .
Co3 O14 1.912(3) .
Co3 O20 1.922(3) .
Co3 O16 1.937(3) .
Co3 N2 2.002(3) .
Co3 Gd2 3.3260(7) 2_664
Co4 O3 1.876(3) .
Co4 O4 1.884(3) .
Co4 O6 1.908(3) .
Co4 O2 1.925(3) .
Co4 O7 1.932(2) .
Co4 N1 1.989(3) .
Co4 Gd1 3.3379(7) 2_655
O1 C1 1.256(5) .
O2 C1 1.264(5) .
O3 C6 1.394(5) .
O4 C9 1.414(5) .
O4 Gd1 2.322(3) 2_655
O5 C11 1.377(7) .
O6 C12 1.265(6) .
O7 C17 1.440(5) .
O7 Gd1 2.473(3) 2_655
O8 C12 1.244(6) 2_655
O9 C18 1.252(6) .
O10B C18 1.32(2) .
O10A C18 1.22(3) .
O11 C24 1.418(5) .
O12 C26B 1.394(17) .
O12 C26 1.405(6) .
O13 C28 1.402(5) .
O13 Gd2 2.302(3) 2_664
O14 C29 1.271(6) .
O15 C29 1.247(6) .
O15 Gd2 2.391(3) 2_664
O16 C34 1.434(5) .
O16 Gd2 2.462(3) 2_664
O17 C40 1.399(6) .
O18 C41 1.251(5) .
O19A C41 1.278(16) .
O19B C41 1.264(16) .
O20 C35 1.266(5) .
O21 C35 1.241(5) .
N1 C10 1.476(6) .
N1 C7 1.487(6) .
N1 C8 1.491(6) .
N2 C25 1.489(6) .
N2 C27 1.492(5) .
N2 C23 1.495(5) .
C1 C2 1.523(7) .
C2 C4' 1.503(12) .
C2 C5 1.503(13) .
C2 C5' 1.514(12) .
C2 C3 1.521(13) .
C2 C3' 1.536(12) .
C2 C4 1.536(14) .
C6 C7 1.492(7) .
C8 C9 1.433(7) .
C10 C11 1.499(7) .
C12 O8 1.244(6) 2_655
C12 C13 1.529(7) .
C13 C16 1.446(13) .
C13 C14' 1.469(12) .
C13 C16' 1.551(12) .
C13 C14 1.552(12) .
C13 C15' 1.562(12) .
C13 C15 1.575(13) .
C18 C19 1.525(7) .
C19 C22 1.491(11) .
C19 C21' 1.502(17) .
C19 C21 1.506(10) .
C19 C20' 1.528(16) .
C19 C20 1.550(10) .
C19 C22' 1.579(17) .
C23 C24 1.518(6) .
C25 C26 1.471(6) .
C25 C26B 1.476(17) .
C27 C28 1.517(6) .
C29 C30 1.538(7) .
C30 C31' 1.473(13) .
C30 C32 1.510(14) .
C30 C32' 1.518(13) .
C30 C31 1.526(14) .
C30 C33 1.531(14) .
C30 C33' 1.568(13) .
C35 C36 1.536(7) .
C36 C39 1.503(11) .
C36 C39' 1.513(13) .
C36 C37' 1.517(14) .
C36 C37 1.524(13) .
C36 C38' 1.524(12) .
C36 C38 1.545(12) .
C41 C42 1.521(7) .
C42 C45 1.514(8) .
C42 C43 1.523(8) .
C42 C44 1.533(9) .

loop_
_geom_hbond_atom_site_label_D
_geom_hbond_atom_site_label_H
_geom_hbond_atom_site_label_A
_geom_hbond_distance_DH
_geom_hbond_distance_HA
_geom_hbond_distance_DA
_geom_hbond_angle_DHA
_geom_hbond_site_symmetry_A
O5 H5 O19B 0.82 2.18 2.78(2) 130.2 1_556
